data_2236347
loop_
_publ_author_name
'Onwudiwe, Damian C.'
'Strydom, Christien A.'
'Hosten, Eric C.'

_publ_section_title
;
 (2-Ethyl-2-oxazoline-\k<i>N</i>)bis(<i>N</i>-ethyl-<i>N</i>-phenyldithiocarbamato-\k^2^<i>S</i>,<i>S</i>')cadmium
;
_journal_coeditor_code HY2583
_journal_issue 10
_journal_name_full 'Acta Crystallographica Section E'
_journal_page_first m1309
_journal_paper_doi 10.1107/S1600536812038433
_journal_volume 68
_journal_year 2012
_chemical_formula_iupac '[Cd (C9 H10 N S2)2 (C5 H9 N O)]'
_chemical_formula_moiety 'C23 H29 Cd N3 O S4'
_chemical_formula_sum 'C23 H29 Cd N3 O S4'
_chemical_formula_weight 604.18
_chemical_melting_point 562.15
_chemical_name_systematic
;
(2-Ethyl-2-oxazoline-\k<i>N</i>)bis(<i>N</i>-ethyl-<i>N</i>-
phenyldithiocarbamato-\k^2^<i>S</i>,<i>S</i>')cadmium
;
_space_group_crystal_system triclinic
_space_group_IT_number 2
_space_group_name_Hall '-P 1'
_space_group_name_H-M_alt 'P -1'
_symmetry_space_group_name_Hall '-P 1'
_symmetry_space_group_name_H-M 'P -1'
_atom_sites_solution_hydrogens geom
_atom_sites_solution_primary direct
_atom_sites_solution_secondary difmap
_cell_angle_alpha 84.7560(10)
_cell_angle_beta 77.3950(10)
_cell_angle_gamma 70.2900(10)
_cell_formula_units_Z 2
_cell_length_a 10.3119(2)
_cell_length_b 11.4395(2)
_cell_length_c 12.2432(3)
_cell_measurement_reflns_used 192
_cell_measurement_temperature 200(2)
_cell_measurement_theta_max 25.47
_cell_measurement_theta_min 1.71
_cell_volume 1326.61(5)
_computing_cell_refinement 'SAINT (Bruker, 2007)'
_computing_data_collection 'APEX2 (Bruker, 2007)'
_computing_data_reduction 'SAINT (Bruker, 2007)'
_computing_molecular_graphics 'ORTEP-3 (Farrugia, 1997)'
_computing_publication_material 'PLATON (Spek, 2009) and publCIF (Westrip, 2010)'
_computing_structure_refinement 'SHELXL97 (Sheldrick, 2008)'
_computing_structure_solution 'SHELXS97 (Sheldrick, 2008)'
_diffrn_ambient_temperature 200(2)
_diffrn_measured_fraction_theta_full 0.997
_diffrn_measured_fraction_theta_max 0.997
_diffrn_measurement_device_type 'Bruker APEXII CCD'
_diffrn_measurement_method '\f and \w scans'
_diffrn_radiation_monochromator graphite
_diffrn_radiation_type MoK\a
_diffrn_radiation_wavelength 0.71073
_diffrn_reflns_av_R_equivalents 0.0166
_diffrn_reflns_av_sigmaI/netI 0.0171
_diffrn_reflns_limit_h_max 13
_diffrn_reflns_limit_h_min -13
_diffrn_reflns_limit_k_max 15
_diffrn_reflns_limit_k_min -15
_diffrn_reflns_limit_l_max 16
_diffrn_reflns_limit_l_min -16
_diffrn_reflns_number 23482
_diffrn_reflns_theta_full 28.35
_diffrn_reflns_theta_max 28.35
_diffrn_reflns_theta_min 2.14
_exptl_absorpt_coefficient_mu 1.158
_exptl_absorpt_correction_T_max 0.82
_exptl_absorpt_correction_T_min 0.75
_exptl_absorpt_correction_type multi-scan
_exptl_absorpt_process_details '(SADABS; Bruker, 2001)'
_exptl_crystal_colour colourless
_exptl_crystal_density_diffrn 1.513
_exptl_crystal_density_method 'not measured'
_exptl_crystal_description block
_exptl_crystal_F_000 616
_exptl_crystal_size_max 0.37
_exptl_crystal_size_mid 0.23
_exptl_crystal_size_min 0.18
_refine_diff_density_max 0.665
_refine_diff_density_min -0.411
_refine_ls_extinction_method none
_refine_ls_goodness_of_fit_ref 1.062
_refine_ls_hydrogen_treatment constr
_refine_ls_matrix_type full
_refine_ls_number_parameters 292
_refine_ls_number_reflns 6626
_refine_ls_number_restraints 0
_refine_ls_restrained_S_all 1.062
_refine_ls_R_factor_all 0.0270
_refine_ls_R_factor_gt 0.0217
_refine_ls_shift/su_max 0.001
_refine_ls_shift/su_mean 0.000
_refine_ls_structure_factor_coef Fsqd
_refine_ls_weighting_details 'calc w=1/[\s^2^(Fo^2^)+(0.0233P)^2^+0.6233P] where P=(Fo^2^+2Fc^2^)/3'
_refine_ls_weighting_scheme calc
_refine_ls_wR_factor_gt 0.0512
_refine_ls_wR_factor_ref 0.0542
_reflns_number_gt 5934
_reflns_number_total 6626
_reflns_threshold_expression >2\s(I)
_cod_data_source_file hy2583.cif
_cod_data_source_block I
_cod_database_code 2236347
_cod_database_fobs_code 2236347

loop_
_space_group_symop_operation_xyz
'x, y, z'
'-x, -y, -z'

loop_
_atom_site_type_symbol
_atom_site_label
_atom_site_fract_x
_atom_site_fract_y
_atom_site_fract_z
_atom_site_U_iso_or_equiv
_atom_site_adp_type
_atom_site_calc_flag
_atom_site_refinement_flags
_atom_site_occupancy
Cd Cd1 0.497101(12) 0.297575(11) 0.710351(10) 0.02896(4) Uani d . 1
S S11 0.70543(5) 0.08672(4) 0.66862(3) 0.03257(9) Uani d . 1
S S12 0.55149(5) 0.24235(4) 0.49921(3) 0.03339(9) Uani d . 1
S S21 0.42738(4) 0.25089(4) 0.93305(3) 0.03282(9) Uani d . 1
S S22 0.23016(4) 0.35727(4) 0.77674(3) 0.03088(9) Uani d . 1
O O3 0.70297(14) 0.58511(12) 0.68191(11) 0.0403(3) Uani d . 1
N N1 0.75835(14) 0.02943(12) 0.45349(11) 0.0269(3) Uani d . 1
N N2 0.16026(15) 0.25674(15) 0.97431(11) 0.0316(3) Uani d . 1
N N3 0.56806(15) 0.46441(12) 0.70659(11) 0.0293(3) Uani d . 1
C C11 0.73383(17) 0.04933(14) 0.34024(13) 0.0263(3) Uani d . 1
C C12 0.81004(19) 0.11050(16) 0.26380(14) 0.0325(4) Uani d . 1
H H12 0.8768 0.1391 0.2858 0.039 Uiso calc R 1
C C13 0.7883(2) 0.12968(16) 0.15508(15) 0.0369(4) Uani d . 1
H H13 0.8394 0.1725 0.1024 0.044 Uiso calc R 1
C C14 0.6923(2) 0.08674(16) 0.12285(15) 0.0357(4) Uani d . 1
H H14 0.6777 0.1001 0.0481 0.043 Uiso calc R 1
C C15 0.61753(19) 0.02427(15) 0.19940(15) 0.0341(4) Uani d . 1
H H15 0.552 -0.0056 0.177 0.041 Uiso calc R 1
C C16 0.63808(18) 0.00527(15) 0.30856(14) 0.0303(3) Uani d . 1
H H16 0.587 -0.0376 0.3612 0.036 Uiso calc R 1
C C17 0.67929(17) 0.11157(14) 0.53306(13) 0.0256(3) Uani d . 1
C C18 0.86741(19) -0.08783(16) 0.47616(15) 0.0336(4) Uani d . 1
H H18A 0.9061 -0.0765 0.5402 0.04 Uiso calc R 1
H H18B 0.9452 -0.1084 0.41 0.04 Uiso calc R 1
C C19 0.8089(2) -0.19382(18) 0.5024(2) 0.0489(5) Uani d . 1
H H19A 0.7793 -0.2108 0.4364 0.073 Uiso calc R 1
H H19B 0.7279 -0.1714 0.5649 0.073 Uiso calc R 1
H H19C 0.8815 -0.2681 0.5231 0.073 Uiso calc R 1
C C21 0.02419(16) 0.28275(15) 0.94601(13) 0.0262(3) Uani d . 1
C C22 -0.08658(19) 0.38602(16) 0.98745(15) 0.0345(4) Uani d . 1
H H22 -0.0734 0.4425 1.0328 0.041 Uiso calc R 1
C C23 -0.2169(2) 0.40647(19) 0.96237(17) 0.0430(5) Uani d . 1
H H23 -0.2931 0.4784 0.9889 0.052 Uiso calc R 1
C C24 -0.2363(2) 0.3226(2) 0.89888(17) 0.0453(5) Uani d . 1
H H24 -0.3266 0.3357 0.8835 0.054 Uiso calc R 1
C C25 -0.1251(2) 0.2200(2) 0.85763(16) 0.0434(5) Uani d . 1
H H25 -0.1387 0.1631 0.813 0.052 Uiso calc R 1
C C26 0.00623(19) 0.19937(17) 0.88082(14) 0.0335(4) Uani d . 1
H H26 0.0831 0.1287 0.8523 0.04 Uiso calc R 1
C C27 0.26380(16) 0.28540(15) 0.90230(13) 0.0258(3) Uani d . 1
C C28 0.1801(2) 0.1855(2) 1.08128(16) 0.0456(5) Uani d . 1
H H28A 0.2819 0.1458 1.0796 0.055 Uiso calc R 1
H H28B 0.1375 0.1189 1.0878 0.055 Uiso calc R 1
C C29 0.1152(3) 0.2663(3) 1.18189(18) 0.0654(7) Uani d . 1
H H29A 0.1547 0.3341 1.1747 0.098 Uiso calc R 1
H H29B 0.1352 0.2166 1.2495 0.098 Uiso calc R 1
H H29C 0.0132 0.3009 1.1871 0.098 Uiso calc R 1
C C31 0.4824(2) 0.57458(17) 0.77370(17) 0.0422(4) Uani d . 1
H H31A 0.4604 0.5516 0.8539 0.051 Uiso calc R 1
H H31B 0.3933 0.6169 0.7476 0.051 Uiso calc R 1
C C32 0.5742(2) 0.65695(17) 0.75524(16) 0.0389(4) Uani d . 1
H H32A 0.5287 0.737 0.7191 0.047 Uiso calc R 1
H H32B 0.5935 0.6736 0.827 0.047 Uiso calc R 1
C C33 0.68437(18) 0.47990(15) 0.66044(14) 0.0292(3) Uani d . 1
C C34 0.80295(19) 0.39458(17) 0.58279(15) 0.0366(4) Uani d . 1
H H34A 0.7899 0.3124 0.586 0.044 Uiso calc R 1
H H34B 0.8922 0.3833 0.6067 0.044 Uiso calc R 1
C C35 0.8113(3) 0.4459(2) 0.46306(18) 0.0601(6) Uani d . 1
H H35A 0.8927 0.39 0.4141 0.09 Uiso calc R 1
H H35B 0.8214 0.5283 0.4603 0.09 Uiso calc R 1
H H35C 0.7253 0.4523 0.4378 0.09 Uiso calc R 1

loop_
_atom_site_aniso_label
_atom_site_aniso_U_11
_atom_site_aniso_U_22
_atom_site_aniso_U_33
_atom_site_aniso_U_12
_atom_site_aniso_U_13
_atom_site_aniso_U_23
Cd1 0.02741(7) 0.03168(7) 0.02647(6) -0.01143(5) 0.00288(4) -0.00717(4)
S11 0.0394(2) 0.0327(2) 0.02396(19) -0.00906(18) -0.00617(17) -0.00305(15)
S12 0.0342(2) 0.0327(2) 0.02624(19) -0.00064(17) -0.00540(17) -0.00694(16)
S21 0.0250(2) 0.0492(2) 0.0274(2) -0.01531(18) -0.00557(16) -0.00294(17)
S22 0.0253(2) 0.0397(2) 0.02583(19) -0.01067(17) -0.00322(15) 0.00416(16)
O3 0.0424(7) 0.0316(6) 0.0481(8) -0.0174(6) -0.0010(6) -0.0048(5)
N1 0.0295(7) 0.0242(6) 0.0247(6) -0.0070(5) -0.0023(5) -0.0033(5)
N2 0.0252(7) 0.0490(9) 0.0226(6) -0.0160(6) -0.0039(5) 0.0016(6)
N3 0.0298(7) 0.0258(6) 0.0285(7) -0.0071(6) 0.0002(6) -0.0040(5)
C11 0.0304(8) 0.0216(7) 0.0232(7) -0.0062(6) 0.0009(6) -0.0054(6)
C12 0.0361(9) 0.0307(8) 0.0315(8) -0.0155(7) 0.0008(7) -0.0044(7)
C13 0.0431(10) 0.0317(8) 0.0304(9) -0.0121(8) 0.0024(7) 0.0024(7)
C14 0.0423(10) 0.0307(8) 0.0276(8) -0.0035(7) -0.0060(7) -0.0036(7)
C15 0.0368(9) 0.0277(8) 0.0374(9) -0.0069(7) -0.0096(7) -0.0083(7)
C16 0.0318(9) 0.0257(7) 0.0322(8) -0.0109(7) -0.0006(7) -0.0035(6)
C17 0.0271(8) 0.0268(7) 0.0239(7) -0.0123(6) -0.0006(6) -0.0034(6)
C18 0.0313(9) 0.0306(8) 0.0329(9) -0.0040(7) -0.0024(7) -0.0046(7)
C19 0.0559(13) 0.0295(9) 0.0625(13) -0.0110(9) -0.0224(11) 0.0062(9)
C21 0.0241(8) 0.0348(8) 0.0213(7) -0.0136(6) -0.0017(6) 0.0006(6)
C22 0.0343(9) 0.0313(8) 0.0367(9) -0.0160(7) 0.0046(7) -0.0029(7)
C23 0.0279(9) 0.0395(10) 0.0506(11) -0.0070(8) 0.0029(8) 0.0120(8)
C24 0.0294(9) 0.0681(14) 0.0429(11) -0.0235(9) -0.0141(8) 0.0231(10)
C25 0.0487(12) 0.0616(13) 0.0332(9) -0.0317(10) -0.0142(8) 0.0010(9)
C26 0.0340(9) 0.0377(9) 0.0282(8) -0.0115(7) -0.0034(7) -0.0058(7)
C27 0.0242(8) 0.0301(8) 0.0231(7) -0.0095(6) -0.0014(6) -0.0062(6)
C28 0.0390(11) 0.0690(14) 0.0330(10) -0.0249(10) -0.0093(8) 0.0121(9)
C29 0.0788(18) 0.099(2) 0.0295(10) -0.0434(16) -0.0114(11) 0.0008(11)
C31 0.0410(10) 0.0313(9) 0.0446(11) -0.0061(8) 0.0069(8) -0.0124(8)
C32 0.0496(11) 0.0295(8) 0.0354(9) -0.0090(8) -0.0069(8) -0.0077(7)
C33 0.0328(9) 0.0259(7) 0.0281(8) -0.0102(7) -0.0048(7) 0.0030(6)
C34 0.0323(9) 0.0337(9) 0.0373(9) -0.0091(7) 0.0042(7) -0.0010(7)
C35 0.0701(16) 0.0582(14) 0.0361(11) -0.0131(12) 0.0092(10) -0.0006(10)

loop_
_atom_type_symbol
_atom_type_description
_atom_type_scat_dispersion_real
_atom_type_scat_dispersion_imag
_atom_type_scat_source
C C 0.0033 0.0016 'International Tables Vol C Tables 4.2.6.8 and 6.1.1.4'
H H 0.0000 0.0000 'International Tables Vol C Tables 4.2.6.8 and 6.1.1.4'
Cd Cd -0.8075 1.2024 'International Tables Vol C Tables 4.2.6.8 and 6.1.1.4'
N N 0.0061 0.0033 'International Tables Vol C Tables 4.2.6.8 and 6.1.1.4'
O O 0.0106 0.0060 'International Tables Vol C Tables 4.2.6.8 and 6.1.1.4'
S S 0.1246 0.1234 'International Tables Vol C Tables 4.2.6.8 and 6.1.1.4'

loop_
_geom_angle_atom_site_label_1
_geom_angle_atom_site_label_2
_geom_angle_atom_site_label_3
_geom_angle
N3 Cd1 S22 110.83(4)
N3 Cd1 S12 103.12(4)
S22 Cd1 S12 106.646(14)
N3 Cd1 S11 113.83(4)
S22 Cd1 S11 134.900(15)
S12 Cd1 S11 69.059(13)
N3 Cd1 S21 102.68(4)
S22 Cd1 S21 68.706(13)
S12 Cd1 S21 153.616(15)
S11 Cd1 S21 95.366(14)
C17 S11 Cd1 85.11(6)
C17 S12 Cd1 85.98(5)
C27 S21 Cd1 82.05(5)
C27 S22 Cd1 86.74(5)
C33 O3 C32 106.82(13)
C17 N1 C11 120.28(13)
C17 N1 C18 123.19(14)
C11 N1 C18 116.43(13)
C27 N2 C21 120.66(13)
C27 N2 C28 123.45(14)
C21 N2 C28 115.58(13)
C33 N3 C31 107.76(14)
C33 N3 Cd1 130.29(11)
C31 N3 Cd1 121.64(11)
C12 C11 C16 120.73(15)
C12 C11 N1 118.80(15)
C16 C11 N1 120.45(14)
C11 C12 C13 119.47(16)
C11 C12 H12 120.3
C13 C12 H12 120.3
C14 C13 C12 120.22(16)
C14 C13 H13 119.9
C12 C13 H13 119.9
C13 C14 C15 120.05(16)
C13 C14 H14 120.0
C15 C14 H14 120.0
C16 C15 C14 120.12(16)
C16 C15 H15 119.9
C14 C15 H15 119.9
C15 C16 C11 119.40(15)
C15 C16 H16 120.3
C11 C16 H16 120.3
N1 C17 S12 119.65(12)
N1 C17 S11 120.50(12)
S12 C17 S11 119.85(9)
N1 C18 C19 111.61(15)
N1 C18 H18A 109.3
C19 C18 H18A 109.3
N1 C18 H18B 109.3
C19 C18 H18B 109.3
H18A C18 H18B 108.0
C18 C19 H19A 109.5
C18 C19 H19B 109.5
H19A C19 H19B 109.5
C18 C19 H19C 109.5
H19A C19 H19C 109.5
H19B C19 H19C 109.5
C26 C21 C22 120.92(16)
C26 C21 N2 118.52(15)
C22 C21 N2 120.50(15)
C21 C22 C23 119.38(17)
C21 C22 H22 120.3
C23 C22 H22 120.3
C24 C23 C22 120.08(18)
C24 C23 H23 120.0
C22 C23 H23 120.0
C25 C24 C23 120.13(17)
C25 C24 H24 119.9
C23 C24 H24 119.9
C24 C25 C26 120.36(18)
C24 C25 H25 119.8
C26 C25 H25 119.8
C21 C26 C25 119.11(17)
C21 C26 H26 120.4
C25 C26 H26 120.4
N2 C27 S21 121.16(12)
N2 C27 S22 118.67(12)
S21 C27 S22 120.16(9)
N2 C28 C29 112.39(19)
N2 C28 H28A 109.1
C29 C28 H28A 109.1
N2 C28 H28B 109.1
C29 C28 H28B 109.1
H28A C28 H28B 107.9
C28 C29 H29A 109.5
C28 C29 H29B 109.5
H29A C29 H29B 109.5
C28 C29 H29C 109.5
H29A C29 H29C 109.5
H29B C29 H29C 109.5
N3 C31 C32 104.14(15)
N3 C31 H31A 110.9
C32 C31 H31A 110.9
N3 C31 H31B 110.9
C32 C31 H31B 110.9
H31A C31 H31B 108.9
O3 C32 C31 103.97(13)
O3 C32 H32A 111.0
C31 C32 H32A 111.0
O3 C32 H32B 111.0
C31 C32 H32B 111.0
H32A C32 H32B 109.0
N3 C33 O3 117.29(15)
N3 C33 C34 127.25(15)
O3 C33 C34 115.45(15)
C33 C34 C35 110.98(16)
C33 C34 H34A 109.4
C35 C34 H34A 109.4
C33 C34 H34B 109.4
C35 C34 H34B 109.4
H34A C34 H34B 108.0
C34 C35 H35A 109.5
C34 C35 H35B 109.5
H35A C35 H35B 109.5
C34 C35 H35C 109.5
H35A C35 H35C 109.5
H35B C35 H35C 109.5

loop_
_geom_bond_atom_site_label_1
_geom_bond_atom_site_label_2
_geom_bond_distance
Cd1 N3 2.2563(14)
Cd1 S22 2.5615(4)
Cd1 S12 2.6121(4)
Cd1 S11 2.6354(5)
Cd1 S21 2.7154(4)
S11 C17 1.7221(16)
S12 C17 1.7152(17)
S21 C27 1.7157(16)
S22 C27 1.7230(16)
O3 C33 1.338(2)
O3 C32 1.457(2)
N1 C17 1.342(2)
N1 C11 1.447(2)
N1 C18 1.481(2)
N2 C27 1.341(2)
N2 C21 1.445(2)
N2 C28 1.493(2)
N3 C33 1.272(2)
N3 C31 1.472(2)
C11 C12 1.383(2)
C11 C16 1.385(2)
C12 C13 1.384(3)
C12 H12 0.95
C13 C14 1.382(3)
C13 H13 0.95
C14 C15 1.385(3)
C14 H14 0.95
C15 C16 1.385(2)
C15 H15 0.95
C16 H16 0.95
C18 C19 1.508(3)
C18 H18A 0.99
C18 H18B 0.99
C19 H19A 0.98
C19 H19B 0.98
C19 H19C 0.98
C21 C26 1.380(2)
C21 C22 1.380(2)
C22 C23 1.382(3)
C22 H22 0.95
C23 C24 1.378(3)
C23 H23 0.95
C24 C25 1.377(3)
C24 H24 0.95
C25 C26 1.382(3)
C25 H25 0.95
C26 H26 0.95
C28 C29 1.500(3)
C28 H28A 0.99
C28 H28B 0.99
C29 H29A 0.98
C29 H29B 0.98
C29 H29C 0.98
C31 C32 1.518(3)
C31 H31A 0.99
C31 H31B 0.99
C32 H32A 0.99
C32 H32B 0.99
C33 C34 1.486(2)
C34 C35 1.524(3)
C34 H34A 0.99
C34 H34B 0.99
C35 H35A 0.98
C35 H35B 0.98
C35 H35C 0.98

loop_
_geom_hbond_atom_site_label_D
_geom_hbond_atom_site_label_H
_geom_hbond_atom_site_label_A
_geom_hbond_site_symmetry_A
_geom_hbond_distance_DH
_geom_hbond_distance_HA
_geom_hbond_distance_DA
_geom_hbond_angle_DHA
_geom_hbond_publ_flag
C26 H26 Cg1 2_656 0.95 2.61 3.558(2) 177 y
C32 H32A Cg1 2_666 0.99 2.72 3.511(2) 137 y
C13 H13 Cg2 1_654 0.95 2.61 3.510(2) 157 y

loop_
_geom_torsion_atom_site_label_1
_geom_torsion_atom_site_label_2
_geom_torsion_atom_site_label_3
_geom_torsion_atom_site_label_4
_geom_torsion
N3 Cd1 S11 C17 -95.97(6)
S22 Cd1 S11 C17 92.53(5)
S12 Cd1 S11 C17 -0.43(5)
S21 Cd1 S11 C17 157.62(5)
N3 Cd1 S12 C17 111.22(6)
S22 Cd1 S12 C17 -131.98(5)
S11 Cd1 S12 C17 0.43(5)
S21 Cd1 S12 C17 -56.47(6)
N3 Cd1 S21 C27 116.69(6)
S22 Cd1 S21 C27 9.02(5)
S12 Cd1 S21 C27 -75.59(6)
S11 Cd1 S21 C27 -127.39(5)
N3 Cd1 S22 C27 -104.87(6)
S12 Cd1 S22 C27 143.59(5)
S11 Cd1 S22 C27 66.81(6)
S21 Cd1 S22 C27 -8.91(5)
S22 Cd1 N3 C33 -165.44(14)
S12 Cd1 N3 C33 -51.65(16)
S11 Cd1 N3 C33 21.00(16)
S21 Cd1 N3 C33 122.78(15)
S22 Cd1 N3 C31 21.83(15)
S12 Cd1 N3 C31 135.62(13)
S11 Cd1 N3 C31 -151.73(13)
S21 Cd1 N3 C31 -49.95(14)
C17 N1 C11 C12 92.93(19)
C18 N1 C11 C12 -90.55(18)
C17 N1 C11 C16 -88.54(19)
C18 N1 C11 C16 87.97(19)
C16 C11 C12 C13 1.2(3)
N1 C11 C12 C13 179.69(15)
C11 C12 C13 C14 -0.8(3)
C12 C13 C14 C15 0.0(3)
C13 C14 C15 C16 0.4(3)
C14 C15 C16 C11 0.0(3)
C12 C11 C16 C15 -0.8(2)
N1 C11 C16 C15 -179.31(14)
C11 N1 C17 S12 -1.5(2)
C18 N1 C17 S12 -177.80(12)
C11 N1 C17 S11 178.59(11)
C18 N1 C17 S11 2.3(2)
Cd1 S12 C17 N1 179.40(12)
Cd1 S12 C17 S11 -0.71(9)
Cd1 S11 C17 N1 -179.41(13)
Cd1 S11 C17 S12 0.70(8)
C17 N1 C18 C19 91.8(2)
C11 N1 C18 C19 -84.61(19)
C27 N2 C21 C26 82.5(2)
C28 N2 C21 C26 -91.38(19)
C27 N2 C21 C22 -100.24(19)
C28 N2 C21 C22 85.9(2)
C26 C21 C22 C23 -0.5(3)
N2 C21 C22 C23 -177.74(15)
C21 C22 C23 C24 1.6(3)
C22 C23 C24 C25 -1.8(3)
C23 C24 C25 C26 0.9(3)
C22 C21 C26 C25 -0.3(3)
N2 C21 C26 C25 176.91(15)
C24 C25 C26 C21 0.2(3)
C21 N2 C27 S21 -178.05(12)
C28 N2 C27 S21 -4.7(2)
C21 N2 C27 S22 1.6(2)
C28 N2 C27 S22 174.93(14)
Cd1 S21 C27 N2 165.05(14)
Cd1 S21 C27 S22 -14.54(8)
Cd1 S22 C27 N2 -164.30(13)
Cd1 S22 C27 S21 15.31(9)
C27 N2 C28 C29 106.4(2)
C21 N2 C28 C29 -79.9(2)
C33 N3 C31 C32 0.5(2)
Cd1 N3 C31 C32 174.66(11)
C33 O3 C32 C31 1.35(19)
N3 C31 C32 O3 -1.1(2)
C31 N3 C33 O3 0.4(2)
Cd1 N3 C33 O3 -173.07(11)
C31 N3 C33 C34 -178.45(18)
Cd1 N3 C33 C34 8.1(3)
C32 O3 C33 N3 -1.2(2)
C32 O3 C33 C34 177.82(15)
N3 C33 C34 C35 106.5(2)
O3 C33 C34 C35 -72.4(2)
